data_7057952
loop_
_publ_author_name
'Palamarciuc, Oleg'
'Milunovi\'c, Miljan N. M.'
'S\^irbu, Angela'
'Stratulat, Elena'
'Pui, Aurel'
'Gligorijevic, Nevenka'
'Radulovic, Sinisa'
'Ko\<z\'i\<sek, Jozef'
'Darvasiov\'a, Denisa'
'Rapta, Peter'
'Enyedy, Eva A.'
'Novitchi, Ghenadie'
'Shova, Sergiu'
'Arion, Vladimir B.'

_publ_section_title
;
 Investigation of the cytotoxic potential of methyl imidazole-derived
 thiosemicarbazones and their copper(ii) complexes with dichloroacetate as
 a co-ligand
;
_journal_issue 3
_journal_name_full 'New Journal of Chemistry'
_journal_page_first 1340
_journal_paper_doi 10.1039/C8NJ04041A
_journal_volume 43
_journal_year 2019
_chemical_formula_moiety 'C14 H16 Cl2 Cu N5 O3 S, C2 H6 O, C2 H Cl2 O2'
_chemical_formula_sum 'C18 H23 Cl4 Cu N5 O6 S'
_chemical_formula_weight 642.81
_space_group_crystal_system monoclinic
_space_group_IT_number 14
_space_group_name_Hall '-P 2yn'
_space_group_name_H-M_alt 'P 1 21/n 1'
_symmetry_space_group_name_Hall '-P 2yn'
_symmetry_space_group_name_H-M 'P 1 21/n 1'
_atom_sites_solution_hydrogens geom
_atom_sites_solution_primary direct
_atom_sites_solution_secondary difmap
_audit_creation_date 2017-10-04
_audit_creation_method
;
Olex2 1.2
(compiled 2017.08.10 svn.r3458 for OlexSys, GUI svn.r5381)
;
_audit_update_record
;
2018-10-31 deposited with the CCDC.
2018-11-09 downloaded from the CCDC.
;
_cell_angle_alpha 90.00
_cell_angle_beta 99.180(2)
_cell_angle_gamma 90.00
_cell_formula_units_Z 4
_cell_length_a 9.4329(4)
_cell_length_b 20.2920(8)
_cell_length_c 14.1277(5)
_cell_measurement_reflns_used 2976
_cell_measurement_temperature 120(2)
_cell_measurement_theta_max 25.01
_cell_measurement_theta_min 2.08
_cell_volume 2669.58(18)
_computing_cell_refinement 'SAINT v8.34A (Bruker, 2013)'
_computing_data_collection 'SAINT v8.34A (Bruker, 2013)'
_computing_data_reduction 'SAINT v8.34A (Bruker, 2013)'
_computing_molecular_graphics 'Olex2 (Dolomanov et al., 2009)'
_computing_publication_material 'Olex2 (Dolomanov et al., 2009)'
_computing_structure_refinement 'ShelXL (Sheldrick, 2015)'
_computing_structure_solution 'SIR2004 (Burla et al., 2007)'
_diffrn_ambient_temperature 119.97
_diffrn_measured_fraction_theta_full 0.994
_diffrn_measured_fraction_theta_max 0.994
_diffrn_measurement_device_type 'Bruker APEX-II CCD'
_diffrn_measurement_method '\f and \w scans'
_diffrn_radiation_monochromator graphite
_diffrn_radiation_type MoK\a
_diffrn_radiation_wavelength 0.71073
_diffrn_reflns_av_R_equivalents 0.0431
_diffrn_reflns_av_unetI/netI 0.0218
_diffrn_reflns_limit_h_max 11
_diffrn_reflns_limit_h_min -11
_diffrn_reflns_limit_k_max 23
_diffrn_reflns_limit_k_min -23
_diffrn_reflns_limit_l_max 16
_diffrn_reflns_limit_l_min -16
_diffrn_reflns_number 61193
_diffrn_reflns_theta_full 24.60
_diffrn_reflns_theta_max 24.60
_diffrn_reflns_theta_min 2.01
_diffrn_source 'fine-focus sealed tube'
_exptl_absorpt_coefficient_mu 1.339
_exptl_absorpt_correction_T_max 0.8558
_exptl_absorpt_correction_T_min 0.7571
_exptl_absorpt_correction_type multi-scan
_exptl_absorpt_process_details sadabs
_exptl_crystal_colour 'clear light green'
_exptl_crystal_colour_lustre clear
_exptl_crystal_colour_modifier light
_exptl_crystal_colour_primary green
_exptl_crystal_density_diffrn 1.599
_exptl_crystal_density_method 'not measured'
_exptl_crystal_description prism
_exptl_crystal_F_000 1308
_exptl_crystal_size_max 0.22
_exptl_crystal_size_mid 0.12
_exptl_crystal_size_min 0.12
_refine_diff_density_max 0.429
_refine_diff_density_min -0.322
_refine_diff_density_rms 0.054
_refine_ls_extinction_method none
_refine_ls_goodness_of_fit_ref 1.022
_refine_ls_hydrogen_treatment constr
_refine_ls_matrix_type full
_refine_ls_number_parameters 318
_refine_ls_number_reflns 4454
_refine_ls_number_restraints 3
_refine_ls_restrained_S_all 1.022
_refine_ls_R_factor_all 0.0290
_refine_ls_R_factor_gt 0.0240
_refine_ls_shift/su_max 0.003
_refine_ls_shift/su_mean 0.000
_refine_ls_structure_factor_coef Fsqd
_refine_ls_weighting_details 'calc w=1/[\s^2^(Fo^2^)+(0.0209P)^2^+2.8136P] where P=(Fo^2^+2Fc^2^)/3'
_refine_ls_weighting_scheme calc
_refine_ls_wR_factor_gt 0.0551
_refine_ls_wR_factor_ref 0.0575
_reflns_number_gt 3944
_reflns_number_total 4454
_reflns_threshold_expression >2sigma(I)
_cod_data_source_file c8nj04041a2.cif
_cod_data_source_block ls42_0ma
_cod_depositor_comments 'Adding full bibliography for 7057949--7057954.cif.'
_cod_database_code 7057952
_olex2_refinement_description
;
1. Fixed Uiso
 At 1.2 times of:
  All N(H) groups
 At 1.5 times of:
  All O(H) groups, All O(H,H) groups
2. Restrained distances
 O1W-H1WA
 0.83 with sigma of 0.01
 O1W-H1WB
 0.83 with sigma of 0.01
 H1WA-H1WB
 1.312545 with sigma of 0.02
3.a Riding coordinates:
 O1W(H1WA,H1WB), N2(H2), N4(H4), N5(H5), O5(H5B)
;
_olex2_submission_special_instructions 'No special instructions were received'

loop_
_space_group_symop_id
_space_group_symop_operation_xyz
1 'x, y, z'
2 '-x+1/2, y+1/2, -z+1/2'
3 '-x, -y, -z'
4 'x-1/2, -y-1/2, z-1/2'

loop_
_atom_site_label
_atom_site_type_symbol
_atom_site_fract_x
_atom_site_fract_y
_atom_site_fract_z
_atom_site_U_iso_or_equiv
_atom_site_adp_type
_atom_site_occupancy
_atom_site_calc_flag
_atom_site_refinement_flags_posn
Cu1 Cu 0.35086(2) 0.023009(11) 1.078694(17) 0.01362(7) Uani 1 d .
Cl1 Cl 0.78440(6) 0.14665(3) 1.19966(5) 0.03868(16) Uani 1 d .
Cl2 Cl 0.66835(7) 0.16661(3) 1.37524(4) 0.03529(16) Uani 1 d .
S1 S 0.42713(5) 0.08860(2) 0.96323(4) 0.01549(11) Uani 1 d .
O1 O 0.50531(14) 0.04654(6) 1.18172(9) 0.0160(3) Uani 1 d .
O1W O 0.17692(14) 0.09743(7) 1.13235(10) 0.0191(3) Uani 1 d D
H1WA H 0.1522 0.0776 1.1778 0.029 Uiso 1 d DR
H1WB H 0.2391 0.1234 1.1570 0.029 Uiso 1 d DR
O2 O 0.43859(15) 0.15091(7) 1.20531(11) 0.0222(3) Uani 1 d .
N1 N 0.26380(17) -0.05063(8) 1.14473(11) 0.0144(4) Uani 1 d .
N2 N 0.16725(18) -0.12846(8) 1.22160(12) 0.0173(4) Uani 1 d .
H2 H 0.1520 -0.1546 1.2687 0.021 Uiso 1 d R
N3 N 0.20883(17) -0.00850(8) 0.97047(11) 0.0137(4) Uani 1 d .
N4 N 0.19848(17) 0.01981(8) 0.88206(11) 0.0149(4) Uani 1 d .
H4 H 0.1288 0.0093 0.8354 0.018 Uiso 1 d R
N5 N 0.28867(17) 0.08664(8) 0.77914(11) 0.0150(4) Uani 1 d .
H5 H 0.2152 0.0713 0.7389 0.018 Uiso 1 d R
C1 C 0.1521(2) -0.08032(10) 1.08314(14) 0.0151(4) Uani 1 d .
C2 C 0.0916(2) -0.12899(10) 1.13030(14) 0.0167(4) Uani 1 d .
C3 C -0.0265(2) -0.17662(10) 1.09722(17) 0.0248(5) Uani 1 d .
H3A H -0.0786 -0.1624 1.0350 0.037 Uiso 1 calc GR
H3B H -0.0927 -0.1782 1.1441 0.037 Uiso 1 calc GR
H3C H 0.0142 -0.2205 1.0909 0.037 Uiso 1 calc GR
C4 C 0.2691(2) -0.08120(10) 1.22719(15) 0.0170(4) Uani 1 d .
H4A H 0.3357 -0.0714 1.2833 0.020 Uiso 1 calc R
C5 C 0.1246(2) -0.05580(9) 0.98678(14) 0.0148(4) Uani 1 d .
H5A H 0.0511 -0.0728 0.9393 0.018 Uiso 1 calc R
C6 C 0.2994(2) 0.06451(9) 0.86910(14) 0.0142(4) Uani 1 d .
C7 C 0.3789(2) 0.13152(10) 0.73895(14) 0.0160(4) Uani 1 d .
C8 C 0.3936(2) 0.12023(11) 0.64378(15) 0.0199(5) Uani 1 d .
H8 H 0.3475 0.0835 0.6102 0.024 Uiso 1 calc R
C9 C 0.4758(2) 0.16283(12) 0.59823(16) 0.0269(5) Uani 1 d .
H9 H 0.4857 0.1553 0.5332 0.032 Uiso 1 calc R
C10 C 0.5436(2) 0.21625(12) 0.64688(16) 0.0275(5) Uani 1 d .
H10 H 0.6014 0.2449 0.6158 0.033 Uiso 1 calc R
C11 C 0.5268(2) 0.22772(11) 0.74096(17) 0.0245(5) Uani 1 d .
H11 H 0.5728 0.2645 0.7743 0.029 Uiso 1 calc R
C12 C 0.4435(2) 0.18611(10) 0.78714(16) 0.0202(5) Uani 1 d .
H12 H 0.4306 0.1948 0.8513 0.024 Uiso 1 calc R
C13 C 0.5230(2) 0.10403(9) 1.21657(14) 0.0147(4) Uani 1 d .
C14 C 0.6715(2) 0.11305(10) 1.27680(15) 0.0214(5) Uani 1 d .
H14 H 0.7098 0.0691 1.3008 0.026 Uiso 1 calc R
O5 O 0.08223(17) -0.21698(7) 1.34847(12) 0.0289(4) Uani 1 d .
H5B H 0.0770 -0.2568 1.3321 0.043 Uiso 1 d R
C17 C -0.0481(3) -0.19786(12) 1.38024(18) 0.0315(6) Uani 1 d .
H17A H -0.1305 -0.2137 1.3336 0.038 Uiso 1 calc R
H17B H -0.0531 -0.1492 1.3820 0.038 Uiso 1 calc R
C18 C -0.0601(3) -0.22445(14) 1.47715(18) 0.0400(6) Uani 1 d .
H18A H -0.0609 -0.2727 1.4749 0.060 Uiso 1 calc GR
H18B H -0.1493 -0.2086 1.4966 0.060 Uiso 1 calc GR
H18C H 0.0221 -0.2095 1.5235 0.060 Uiso 1 calc GR
Cl3 Cl -0.22296(6) 0.04477(3) 0.53799(4) 0.03476(15) Uani 1 d .
Cl4 Cl -0.25326(7) -0.08494(3) 0.62063(4) 0.03777(16) Uani 1 d .
O3 O -0.02417(15) -0.02121(7) 0.75194(10) 0.0203(3) Uani 1 d .
O4 O 0.09102(16) 0.02318(7) 0.64157(10) 0.0237(3) Uani 1 d .
C15 C -0.0108(2) -0.00703(9) 0.66791(14) 0.0157(4) Uani 1 d .
C16 C -0.1301(2) -0.02757(11) 0.58520(15) 0.0205(5) Uani 1 d .
H16 H -0.0838 -0.0481 0.5335 0.025 Uiso 1 calc R

loop_
_atom_site_aniso_label
_atom_site_aniso_U_11
_atom_site_aniso_U_22
_atom_site_aniso_U_33
_atom_site_aniso_U_23
_atom_site_aniso_U_13
_atom_site_aniso_U_12
Cu1 0.01261(13) 0.01590(13) 0.01163(13) 0.00042(10) -0.00021(10) -0.00378(9)
Cl1 0.0199(3) 0.0359(3) 0.0636(4) -0.0114(3) 0.0167(3) -0.0082(2)
Cl2 0.0441(4) 0.0287(3) 0.0279(3) -0.0135(2) -0.0102(3) 0.0069(3)
S1 0.0146(2) 0.0174(2) 0.0139(3) 0.0008(2) 0.0006(2) -0.00423(19)
O1 0.0155(7) 0.0154(7) 0.0157(7) -0.0019(6) -0.0013(6) -0.0010(6)
O1W 0.0157(7) 0.0233(8) 0.0176(8) 0.0019(6) 0.0007(6) -0.0053(6)
O2 0.0149(7) 0.0160(7) 0.0340(9) 0.0009(6) -0.0012(6) 0.0001(6)
N1 0.0121(8) 0.0164(8) 0.0146(9) 0.0011(7) 0.0015(7) 0.0013(7)
N2 0.0197(9) 0.0157(9) 0.0174(9) 0.0057(7) 0.0057(7) 0.0012(7)
N3 0.0133(8) 0.0173(9) 0.0106(9) -0.0006(7) 0.0019(7) -0.0001(7)
N4 0.0145(8) 0.0204(9) 0.0089(8) 0.0014(7) -0.0016(7) -0.0033(7)
N5 0.0147(8) 0.0179(9) 0.0118(9) 0.0008(7) 0.0004(7) -0.0023(7)
C1 0.0125(10) 0.0165(10) 0.0165(11) -0.0021(8) 0.0031(8) -0.0008(8)
C2 0.0171(10) 0.0149(10) 0.0187(11) -0.0009(8) 0.0050(9) 0.0011(8)
C3 0.0274(12) 0.0183(11) 0.0295(13) -0.0005(9) 0.0071(10) -0.0068(9)
C4 0.0145(10) 0.0189(11) 0.0178(11) 0.0017(9) 0.0029(8) 0.0028(8)
C5 0.0125(10) 0.0152(10) 0.0163(11) -0.0015(8) 0.0009(8) -0.0006(8)
C6 0.0134(10) 0.0143(10) 0.0153(11) -0.0007(8) 0.0037(8) 0.0026(8)
C7 0.0117(10) 0.0182(10) 0.0177(11) 0.0069(8) 0.0012(8) 0.0036(8)
C8 0.0172(10) 0.0267(12) 0.0153(11) 0.0035(9) 0.0009(9) 0.0006(9)
C9 0.0200(11) 0.0421(14) 0.0187(12) 0.0099(10) 0.0035(10) 0.0011(10)
C10 0.0193(11) 0.0339(13) 0.0293(13) 0.0191(11) 0.0039(10) -0.0005(10)
C11 0.0199(11) 0.0197(11) 0.0323(13) 0.0083(10) -0.0008(10) 0.0007(9)
C12 0.0215(11) 0.0183(11) 0.0205(11) 0.0045(9) 0.0029(9) 0.0029(9)
C13 0.0143(10) 0.0154(10) 0.0146(11) 0.0027(8) 0.0034(8) -0.0018(8)
C14 0.0199(11) 0.0154(11) 0.0268(12) -0.0064(9) -0.0030(9) 0.0006(9)
O5 0.0354(9) 0.0157(8) 0.0388(10) 0.0046(7) 0.0159(8) -0.0011(7)
C17 0.0308(13) 0.0242(12) 0.0394(15) 0.0059(11) 0.0049(11) 0.0044(10)
C18 0.0430(15) 0.0436(16) 0.0350(15) 0.0053(12) 0.0114(12) 0.0062(12)
Cl3 0.0356(3) 0.0479(4) 0.0188(3) 0.0015(3) -0.0019(2) 0.0193(3)
Cl4 0.0345(3) 0.0577(4) 0.0201(3) -0.0046(3) 0.0016(3) -0.0271(3)
O3 0.0173(7) 0.0300(8) 0.0130(8) 0.0029(6) 0.0005(6) -0.0057(6)
O4 0.0247(8) 0.0314(9) 0.0157(8) -0.0010(6) 0.0050(6) -0.0099(7)
C15 0.0178(10) 0.0135(10) 0.0158(11) -0.0022(8) 0.0031(9) 0.0035(8)
C16 0.0187(11) 0.0273(12) 0.0158(11) -0.0008(9) 0.0035(9) -0.0007(9)

loop_
_atom_type_symbol
_atom_type_description
_atom_type_scat_dispersion_real
_atom_type_scat_dispersion_imag
_atom_type_scat_source
C C 0.0033 0.0016 'International Tables Vol C Tables 4.2.6.8 and 6.1.1.4'
H H 0.0000 0.0000 'International Tables Vol C Tables 4.2.6.8 and 6.1.1.4'
Cl Cl 0.1484 0.1585 'International Tables Vol C Tables 4.2.6.8 and 6.1.1.4'
Cu Cu 0.3201 1.2651 'International Tables Vol C Tables 4.2.6.8 and 6.1.1.4'
N N 0.0061 0.0033 'International Tables Vol C Tables 4.2.6.8 and 6.1.1.4'
O O 0.0106 0.0060 'International Tables Vol C Tables 4.2.6.8 and 6.1.1.4'
S S 0.1246 0.1234 'International Tables Vol C Tables 4.2.6.8 and 6.1.1.4'

loop_
_geom_angle_atom_site_label_1
_geom_angle_atom_site_label_2
_geom_angle_atom_site_label_3
_geom_angle
S1 Cu1 O1W 99.42(4)
O1 Cu1 S1 96.12(4)
O1 Cu1 O1W 94.36(5)
O1 Cu1 N1 98.51(6)
O1 Cu1 N3 173.62(6)
N1 Cu1 S1 162.86(5)
N1 Cu1 O1W 88.34(6)
N3 Cu1 S1 83.62(5)
N3 Cu1 O1W 91.96(6)
N3 Cu1 N1 80.85(7)
C6 S1 Cu1 97.11(7)
C13 O1 Cu1 123.55(12)
Cu1 O1W H1WA 103.2
Cu1 O1W H1WB 93.4
H1WA O1W H1WB 104.8
C1 N1 Cu1 110.92(12)
C4 N1 Cu1 143.49(14)
C4 N1 C1 105.54(16)
C2 N2 H2 125.7
C4 N2 H2 125.7
C4 N2 C2 108.63(17)
N4 N3 Cu1 120.92(12)
C5 N3 Cu1 117.67(13)
C5 N3 N4 121.39(16)
N3 N4 H4 121.4
C6 N4 N3 117.31(16)
C6 N4 H4 121.3
C6 N5 H5 115.3
C6 N5 C7 129.36(17)
C7 N5 H5 115.3
N1 C1 C5 116.59(17)
C2 C1 N1 109.98(17)
C2 C1 C5 133.43(19)
N2 C2 C3 123.39(18)
C1 C2 N2 104.92(17)
C1 C2 C3 131.65(19)
C2 C3 H3A 109.5
C2 C3 H3B 109.5
C2 C3 H3C 109.5
H3A C3 H3B 109.5
H3A C3 H3C 109.5
H3B C3 H3C 109.5
N1 C4 N2 110.93(18)
N1 C4 H4A 124.5
N2 C4 H4A 124.5
N3 C5 C1 113.87(17)
N3 C5 H5A 123.1
C1 C5 H5A 123.1
N4 C6 S1 120.65(15)
N5 C6 S1 125.31(15)
N5 C6 N4 114.04(17)
C8 C7 N5 115.92(18)
C12 C7 N5 123.88(18)
C12 C7 C8 120.09(19)
C7 C8 H8 120.2
C9 C8 C7 119.7(2)
C9 C8 H8 120.2
C8 C9 H9 119.8
C10 C9 C8 120.4(2)
C10 C9 H9 119.8
C9 C10 H10 120.2
C11 C10 C9 119.6(2)
C11 C10 H10 120.2
C10 C11 H11 119.6
C10 C11 C12 120.7(2)
C12 C11 H11 119.6
C7 C12 H12 120.3
C11 C12 C7 119.5(2)
C11 C12 H12 120.3
O1 C13 C14 112.25(17)
O2 C13 O1 128.11(18)
O2 C13 C14 119.61(17)
Cl1 C14 H14 109.3
Cl2 C14 Cl1 109.48(11)
Cl2 C14 H14 109.3
C13 C14 Cl1 106.86(14)
C13 C14 Cl2 112.46(15)
C13 C14 H14 109.3
C17 O5 H5B 109.4
O5 C17 H17A 109.1
O5 C17 H17B 109.1
O5 C17 C18 112.65(19)
H17A C17 H17B 107.8
C18 C17 H17A 109.1
C18 C17 H17B 109.1
C17 C18 H18A 109.5
C17 C18 H18B 109.5
C17 C18 H18C 109.5
H18A C18 H18B 109.5
H18A C18 H18C 109.5
H18B C18 H18C 109.5
O3 C15 C16 119.08(18)
O4 C15 O3 126.71(19)
O4 C15 C16 114.21(17)
Cl3 C16 H16 108.4
Cl4 C16 Cl3 109.94(11)
Cl4 C16 H16 108.4
C15 C16 Cl3 108.41(14)
C15 C16 Cl4 113.25(14)
C15 C16 H16 108.4

loop_
_geom_bond_atom_site_label_1
_geom_bond_atom_site_label_2
_geom_bond_distance
Cu1 S1 2.3075(5)
Cu1 O1 1.9474(13)
Cu1 O1W 2.4381(14)
Cu1 N1 2.0055(16)
Cu1 N3 1.9718(16)
Cl1 C14 1.777(2)
Cl2 C14 1.769(2)
S1 C6 1.717(2)
O1 C13 1.267(2)
O1W H1WA 0.8232
O1W H1WB 0.8229
O2 C13 1.234(2)
N1 C1 1.392(3)
N1 C4 1.314(3)
N2 H2 0.8802
N2 C2 1.371(3)
N2 C4 1.351(3)
N3 N4 1.364(2)
N3 C5 1.290(3)
N4 H4 0.8799
N4 C6 1.348(3)
N5 H5 0.8800
N5 C6 1.336(3)
N5 C7 1.425(3)
C1 C2 1.367(3)
C1 C5 1.434(3)
C2 C3 1.492(3)
C3 H3A 0.9800
C3 H3B 0.9800
C3 H3C 0.9800
C4 H4A 0.9500
C5 H5A 0.9500
C7 C8 1.392(3)
C7 C12 1.389(3)
C8 H8 0.9500
C8 C9 1.386(3)
C9 H9 0.9500
C9 C10 1.384(3)
C10 H10 0.9500
C10 C11 1.383(3)
C11 H11 0.9500
C11 C12 1.386(3)
C12 H12 0.9500
C13 C14 1.530(3)
C14 H14 1.0000
O5 H5B 0.8399
O5 C17 1.428(3)
C17 H17A 0.9900
C17 H17B 0.9900
C17 C18 1.493(3)
C18 H18A 0.9800
C18 H18B 0.9800
C18 H18C 0.9800
Cl3 C16 1.784(2)
Cl4 C16 1.772(2)
O3 C15 1.247(2)
O4 C15 1.246(2)
C15 C16 1.544(3)
C16 H16 1.0000

loop_
_geom_hbond_atom_site_label_D
_geom_hbond_atom_site_label_H
_geom_hbond_atom_site_label_A
_geom_hbond_distance_DH
_geom_hbond_distance_HA
_geom_hbond_distance_DA
_geom_hbond_angle_DHA
_geom_hbond_site_symmetry_A
O1W H1WA Cl4 0.82 2.86 3.4583(15) 131.4 3_557
O1W H1WA O3 0.82 2.03 2.8093(19) 157.0 3_557
O1W H1WB O2 0.82 1.98 2.7424(19) 154.3 .
N2 H2 O5 0.88 1.88 2.746(2) 166.5 .
N4 H4 O3 0.88 1.82 2.693(2) 171.2 .
N5 H5 O4 0.88 1.92 2.785(2) 165.5 .
O5 H5B O2 0.84 1.95 2.785(2) 179.0 2_547

loop_
_geom_torsion_atom_site_label_1
_geom_torsion_atom_site_label_2
_geom_torsion_atom_site_label_3
_geom_torsion_atom_site_label_4
_geom_torsion
Cu1 S1 C6 N4 0.27(16)
Cu1 S1 C6 N5 -179.73(16)
Cu1 O1 C13 O2 13.0(3)
Cu1 O1 C13 C14 -165.10(13)
Cu1 N1 C1 C2 -178.19(13)
Cu1 N1 C1 C5 2.4(2)
Cu1 N1 C4 N2 176.90(16)
Cu1 N3 N4 C6 7.5(2)
Cu1 N3 C5 C1 -2.3(2)
S1 Cu1 O1 C13 64.86(15)
S1 Cu1 N1 C1 -27.9(2)
S1 Cu1 N1 C4 155.15(17)
S1 Cu1 N3 N4 -5.73(13)
S1 Cu1 N3 C5 175.58(14)
O1 Cu1 S1 C6 176.12(8)
O1 Cu1 N1 C1 -176.26(12)
O1 Cu1 N1 C4 6.8(2)
O1 Cu1 N3 N4 -93.7(6)
O1 Cu1 N3 C5 87.6(6)
O1 C13 C14 Cl1 93.88(17)
O1 C13 C14 Cl2 -145.96(15)
O1W Cu1 S1 C6 -88.41(7)
O1W Cu1 O1 C13 -35.12(15)
O1W Cu1 N1 C1 89.57(13)
O1W Cu1 N1 C4 -87.3(2)
O1W Cu1 N3 N4 93.53(14)
O1W Cu1 N3 C5 -85.16(14)
O2 C13 C14 Cl1 -84.4(2)
O2 C13 C14 Cl2 35.7(2)
N1 Cu1 S1 C6 27.60(18)
N1 Cu1 O1 C13 -124.09(15)
N1 Cu1 N3 N4 -178.47(14)
N1 Cu1 N3 C5 2.84(14)
N1 C1 C2 N2 0.3(2)
N1 C1 C2 C3 -177.7(2)
N1 C1 C5 N3 -0.2(3)
N3 Cu1 S1 C6 2.52(8)
N3 Cu1 O1 C13 152.1(5)
N3 Cu1 N1 C1 -2.68(13)
N3 Cu1 N1 C4 -179.6(2)
N3 N4 C6 S1 -4.6(2)
N3 N4 C6 N5 175.40(16)
N4 N3 C5 C1 179.06(16)
N5 C7 C8 C9 177.96(18)
N5 C7 C12 C11 -178.47(18)
C1 N1 C4 N2 -0.1(2)
C2 N2 C4 N1 0.3(2)
C2 C1 C5 N3 -179.4(2)
C4 N1 C1 C2 -0.1(2)
C4 N1 C1 C5 -179.51(17)
C4 N2 C2 C1 -0.3(2)
C4 N2 C2 C3 177.88(19)
C5 N3 N4 C6 -173.85(18)
C5 C1 C2 N2 179.5(2)
C5 C1 C2 C3 1.5(4)
C6 N5 C7 C8 146.8(2)
C6 N5 C7 C12 -37.0(3)
C7 N5 C6 S1 2.7(3)
C7 N5 C6 N4 -177.27(18)
C7 C8 C9 C10 0.2(3)
C8 C7 C12 C11 -2.4(3)
C8 C9 C10 C11 -1.2(3)
C9 C10 C11 C12 0.4(3)
C10 C11 C12 C7 1.4(3)
C12 C7 C8 C9 1.6(3)
O3 C15 C16 Cl3 109.32(18)
O3 C15 C16 Cl4 -13.0(2)
O4 C15 C16 Cl3 -70.4(2)
O4 C15 C16 Cl4 167.29(15)
